data_1557207
loop_
_publ_author_name
'Chen, Hang'
'Ye, Hebo'
'Hai, Yu'
'Zhang, Ling'
'You, Lei'

_publ_section_title
;
 n \\rightarrow \p* interactions as a versatile tool for controlling
 dynamic imine chemistry in both organic and aqueous media
;
_journal_issue 10
_journal_name_full 'Chemical Science'
_journal_page_first 2707
_journal_page_last 2715
_journal_paper_doi 10.1039/C9SC05698J
_journal_volume 11
_journal_year 2020
_chemical_formula_moiety 'C6 H14 N, C13 H15 N2 O2'
_chemical_formula_sum 'C19 H29 N3 O2'
_chemical_formula_weight 331.45
_space_group_crystal_system monoclinic
_space_group_IT_number 15
_space_group_name_Hall '-I 2ya'
_space_group_name_H-M_alt 'I 1 2/a 1'
_atom_sites_solution_hydrogens mixed
_audit_creation_date 2019-05-28
_audit_creation_method
;
Olex2 1.2-beta
(compiled 2018.05.29 svn.r3508 for OlexSys, GUI svn.r5506)
;
_audit_update_record
;
2019-11-10 deposited with the CCDC.	2020-01-31 downloaded from the CCDC.
;
_cell_angle_alpha 90
_cell_angle_beta 103.23(3)
_cell_angle_gamma 90
_cell_formula_units_Z 8
_cell_length_a 17.03(2)
_cell_length_b 10.580(10)
_cell_length_c 22.26(4)
_cell_measurement_reflns_used 5066
_cell_measurement_temperature 173(2)
_cell_measurement_theta_max 27.4816
_cell_measurement_theta_min 3.4154
_cell_volume 3904(9)
_computing_molecular_graphics 'Olex2 (Dolomanov et al., 2009)'
_computing_publication_material 'Olex2 (Dolomanov et al., 2009)'
_computing_structure_refinement 'XL (Sheldrick, 2008)'
_diffrn_ambient_temperature 173.15
_diffrn_measured_fraction_theta_full 0.994
_diffrn_measured_fraction_theta_max 0.993
_diffrn_measurement_device_type 'Bruker APEX-II CCD'
_diffrn_measurement_method '\w scans'
_diffrn_radiation_type MoK\a
_diffrn_radiation_wavelength 0.71073
_diffrn_reflns_av_R_equivalents 0.0563
_diffrn_reflns_av_unetI/netI 0.0522
_diffrn_reflns_Laue_measured_fraction_full 0.994
_diffrn_reflns_Laue_measured_fraction_max 0.993
_diffrn_reflns_limit_h_max 22
_diffrn_reflns_limit_h_min -21
_diffrn_reflns_limit_k_max 13
_diffrn_reflns_limit_k_min -13
_diffrn_reflns_limit_l_max 26
_diffrn_reflns_limit_l_min -28
_diffrn_reflns_number 15452
_diffrn_reflns_point_group_measured_fraction_full 0.994
_diffrn_reflns_point_group_measured_fraction_max 0.993
_diffrn_reflns_theta_full 25.242
_diffrn_reflns_theta_max 27.439
_diffrn_reflns_theta_min 3.415
_diffrn_standards_number 0
_exptl_absorpt_coefficient_mu 0.074
_exptl_absorpt_correction_type none
_exptl_crystal_density_diffrn 1.128
_exptl_crystal_description Prism
_exptl_crystal_F_000 1440
_refine_diff_density_max 0.290
_refine_diff_density_min -0.181
_refine_diff_density_rms 0.047
_refine_ls_extinction_method none
_refine_ls_goodness_of_fit_ref 1.072
_refine_ls_hydrogen_treatment mixed
_refine_ls_matrix_type full
_refine_ls_number_parameters 227
_refine_ls_number_reflns 4421
_refine_ls_number_restraints 2
_refine_ls_restrained_S_all 1.071
_refine_ls_R_factor_all 0.1482
_refine_ls_R_factor_gt 0.0880
_refine_ls_shift/su_max 0.000
_refine_ls_shift/su_mean 0.000
_refine_ls_structure_factor_coef Fsqd
_refine_ls_weighting_details 'w=1/[\s^2^(Fo^2^)+(0.1378P)^2^] where P=(Fo^2^+2Fc^2^)/3'
_refine_ls_weighting_scheme calc
_refine_ls_wR_factor_gt 0.2275
_refine_ls_wR_factor_ref 0.2777
_reflns_Friedel_coverage 0.000
_reflns_number_gt 2404
_reflns_number_total 4421
_reflns_threshold_expression 'I > 2\s(I)'
_cod_data_source_file c9sc05698j2.cif
_cod_data_source_block 2focb
_cod_depositor_comments
;Adding full bibliography for 1557206--1557207.cif.

 Adding full bibliography for 1557206--1557207.cif.
;
_cod_original_cell_volume 3903(9)
_cod_database_code 1557207
_shelxl_version_number 2014/6
_shelx_space_group_comment
;
The symmetry employed for this shelxl refinement is uniquely defined
by the following loop, which should always be used as a source of
symmetry information in preference to the above space-group names.
They are only intended as comments.
;
_olex2_refinement_description
;
1. Fixed Uiso
 At 1.2 times of:
  All C(H) groups, All C(H,H) groups, All N(H,H) groups
2. Rigid bond restraints
 C3, N6
 with sigma for 1-2 distances of 0.02 and sigma for 1-3 distances of 0.02
 N6, C17
 with sigma for 1-2 distances of 0.02 and sigma for 1-3 distances of 0.02
3.a Ternary CH refined with riding coordinates:
 C5(H5), C14(H14)
3.b Secondary CH2 refined with riding coordinates:
 C12(H12A,H12B), C13(H13A,H13B), C16(H16A,H16B), C18(H18A,H18B), C19(H19A,
 H19B), C20(H20A,H20B), C21(H21A,H21B), C22(H22A,H22B), C23(H23A,H23B),
 C24(H24A,H24B)
3.c Aromatic/amide H refined with riding coordinates:
 C9(H9), C10(H10), C15(H15), C17(H17)
;
_olex2_submission_special_instructions 'No special instructions were received'

loop_
_space_group_symop_operation_xyz
'x, y, z'
'-x+1/2, y, -z'
'x+1/2, y+1/2, z+1/2'
'-x+1, y+1/2, -z+1/2'
'-x, -y, -z'
'x-1/2, -y, z'
'-x+1/2, -y+1/2, -z+1/2'
'x, -y+1/2, z+1/2'

loop_
_atom_site_label
_atom_site_type_symbol
_atom_site_fract_x
_atom_site_fract_y
_atom_site_fract_z
_atom_site_U_iso_or_equiv
_atom_site_adp_type
_atom_site_occupancy
_atom_site_site_symmetry_order
_atom_site_calc_flag
_atom_site_refinement_flags_posn
_atom_site_refinement_flags_adp
N1 N 0.08356(17) 0.1519(3) 0.34207(12) 0.0594(7) Uani 1 1 d . .
H1A H 0.0755(19) 0.221(3) 0.3094(15) 0.071 Uiso 1 1 d R .
H1B H 0.051(2) 0.082(3) 0.3362(14) 0.071 Uiso 1 1 d R .
N2 N 0.26581(14) 0.5147(2) 0.15420(12) 0.0609(7) Uani 1 1 d . .
C3 C 0.18788(16) 0.3332(3) 0.17028(12) 0.0525(7) Uani 1 1 d . U
O4 O 0.02636(14) 0.4546(2) 0.16859(11) 0.0745(7) Uani 1 1 d . .
C5 C 0.27428(18) 0.6525(3) 0.15084(14) 0.0589(7) Uani 1 1 d . .
H5 H 0.2223 0.6940 0.1533 0.071 Uiso 1 1 calc R .
N6 N 0.24506(15) 0.2573(3) 0.15557(13) 0.0653(7) Uani 1 1 d . U
C7 C 0.12010(17) 0.2856(3) 0.18856(13) 0.0556(7) Uani 1 1 d . .
O8 O 0.04139(14) 0.3493(2) 0.25733(11) 0.0758(7) Uani 1 1 d . .
C9 C 0.11185(19) 0.1543(3) 0.18996(14) 0.0636(8) Uani 1 1 d . .
H9 H 0.0673 0.1181 0.2028 0.076 Uiso 1 1 calc R .
C10 C 0.20201(17) 0.4714(3) 0.16646(13) 0.0552(7) Uani 1 1 d . .
H10 H 0.1620 0.5287 0.1734 0.066 Uiso 1 1 calc R .
C11 C 0.05741(17) 0.3703(3) 0.20641(15) 0.0576(7) Uani 1 1 d . .
C12 C 0.3609(2) 0.8353(3) 0.20041(15) 0.0686(9) Uani 1 1 d . .
H12A H 0.3140 0.8867 0.2050 0.082 Uiso 1 1 calc R .
H12B H 0.4071 0.8579 0.2345 0.082 Uiso 1 1 calc R .
C13 C 0.3410(2) 0.6947(3) 0.20545(15) 0.0644(8) Uani 1 1 d . .
H13A H 0.3901 0.6437 0.2067 0.077 Uiso 1 1 calc R .
H13B H 0.3236 0.6800 0.2443 0.077 Uiso 1 1 calc R .
C14 C 0.0747(2) 0.2166(3) 0.39964(15) 0.0702(9) Uani 1 1 d . .
H14 H 0.1137 0.2887 0.4081 0.084 Uiso 1 1 calc R .
C15 C 0.1679(2) 0.0775(3) 0.17293(16) 0.0710(9) Uani 1 1 d . .
H15 H 0.1617 -0.0117 0.1721 0.085 Uiso 1 1 calc R .
C16 C 0.2947(2) 0.6856(3) 0.08999(16) 0.0761(10) Uani 1 1 d . .
H16A H 0.2489 0.6619 0.0557 0.091 Uiso 1 1 calc R .
H16B H 0.3424 0.6363 0.0855 0.091 Uiso 1 1 calc R .
C17 C 0.2343(2) 0.1342(3) 0.15686(17) 0.0735(9) Uani 1 1 d . U
H17 H 0.2740 0.0809 0.1463 0.088 Uiso 1 1 calc R .
C18 C 0.3813(2) 0.8663(3) 0.13969(18) 0.0756(9) Uani 1 1 d . .
H18A H 0.4312 0.8212 0.1366 0.091 Uiso 1 1 calc R .
H18B H 0.3913 0.9582 0.1376 0.091 Uiso 1 1 calc R .
C19 C 0.3124(2) 0.8278(3) 0.08580(16) 0.0767(10) Uani 1 1 d . .
H19A H 0.3275 0.8459 0.0463 0.092 Uiso 1 1 calc R .
H19B H 0.2635 0.8773 0.0870 0.092 Uiso 1 1 calc R .
C20 C -0.0097(3) 0.2685(4) 0.39187(18) 0.0886(12) Uani 1 1 d . .
H20A H -0.0492 0.1988 0.3812 0.106 Uiso 1 1 calc R .
H20B H -0.0206 0.3302 0.3575 0.106 Uiso 1 1 calc R .
C21 C 0.0948(3) 0.1256(4) 0.45312(17) 0.1083(16) Uani 1 1 d . .
H21A H 0.1517 0.0980 0.4594 0.130 Uiso 1 1 calc R .
H21B H 0.0600 0.0499 0.4440 0.130 Uiso 1 1 calc R .
C22 C -0.0200(4) 0.3333(6) 0.4514(2) 0.130(2) Uani 1 1 d . .
H22A H 0.0163 0.4075 0.4601 0.156 Uiso 1 1 calc R .
H22B H -0.0762 0.3636 0.4458 0.156 Uiso 1 1 calc R .
C23 C 0.0815(5) 0.1917(7) 0.5130(2) 0.166(3) Uani 1 1 d . .
H23A H 0.0896 0.1293 0.5470 0.199 Uiso 1 1 calc R .
H23B H 0.1220 0.2597 0.5253 0.199 Uiso 1 1 calc R .
C24 C -0.0015(5) 0.2469(7) 0.5034(3) 0.158(3) Uani 1 1 d . .
H24A H -0.0415 0.1774 0.4964 0.190 Uiso 1 1 calc R .
H24B H -0.0063 0.2924 0.5412 0.190 Uiso 1 1 calc R .
H1C H 0.138(2) 0.117(3) 0.3421(15) 0.078(10) Uiso 1 1 d . .

loop_
_atom_site_aniso_label
_atom_site_aniso_U_11
_atom_site_aniso_U_22
_atom_site_aniso_U_33
_atom_site_aniso_U_23
_atom_site_aniso_U_13
_atom_site_aniso_U_12
N1 0.0528(16) 0.0618(17) 0.0660(16) -0.0021(13) 0.0185(11) -0.0043(12)
N2 0.0513(15) 0.0540(15) 0.0783(16) -0.0002(12) 0.0164(12) 0.0007(11)
C3 0.0433(15) 0.0528(17) 0.0574(16) 0.0023(12) 0.0036(11) -0.0011(12)
O4 0.0625(14) 0.0709(16) 0.0933(16) 0.0238(12) 0.0243(11) 0.0141(11)
C5 0.0500(17) 0.0509(17) 0.0776(19) 0.0036(14) 0.0183(14) 0.0027(13)
N6 0.0541(16) 0.0550(16) 0.0870(18) 0.0005(12) 0.0163(13) 0.0052(12)
C7 0.0478(16) 0.0596(18) 0.0566(16) 0.0048(13) 0.0061(12) -0.0028(13)
O8 0.0675(15) 0.0850(17) 0.0807(16) 0.0115(12) 0.0288(12) 0.0054(12)
C9 0.0606(19) 0.0554(19) 0.0728(19) 0.0059(15) 0.0107(14) -0.0064(14)
C10 0.0468(16) 0.0518(17) 0.0658(17) -0.0043(13) 0.0105(12) 0.0019(12)
C11 0.0410(15) 0.0556(18) 0.075(2) 0.0028(14) 0.0119(13) -0.0046(13)
C12 0.069(2) 0.057(2) 0.076(2) -0.0035(15) 0.0103(16) -0.0034(15)
C13 0.061(2) 0.0597(19) 0.0727(19) 0.0031(15) 0.0153(15) -0.0009(15)
C14 0.065(2) 0.076(2) 0.068(2) -0.0084(16) 0.0126(15) 0.0009(16)
C15 0.076(2) 0.0484(18) 0.086(2) 0.0026(15) 0.0141(17) 0.0019(16)
C16 0.090(3) 0.067(2) 0.071(2) -0.0057(16) 0.0178(17) -0.0093(18)
C17 0.068(2) 0.055(2) 0.100(2) -0.0075(17) 0.0237(18) 0.0074(16)
C18 0.070(2) 0.057(2) 0.103(3) 0.0026(17) 0.0273(18) -0.0070(16)
C19 0.091(3) 0.067(2) 0.075(2) 0.0077(17) 0.0272(18) -0.0009(18)
C20 0.087(3) 0.103(3) 0.082(2) -0.005(2) 0.030(2) 0.028(2)
C21 0.139(4) 0.111(4) 0.071(2) 0.001(2) 0.016(2) 0.039(3)
C22 0.165(5) 0.131(5) 0.108(4) -0.010(3) 0.061(4) 0.046(4)
C23 0.202(7) 0.227(8) 0.060(3) -0.012(3) 0.009(3) 0.050(6)
C24 0.184(7) 0.216(7) 0.088(3) -0.009(4) 0.060(4) 0.063(5)

loop_
_atom_type_symbol
_atom_type_description
_atom_type_scat_dispersion_real
_atom_type_scat_dispersion_imag
_atom_type_scat_source
C C 0.0033 0.0016 'International Tables Vol C Tables 4.2.6.8 and 6.1.1.4'
H H 0.0000 0.0000 'International Tables Vol C Tables 4.2.6.8 and 6.1.1.4'
N N 0.0061 0.0033 'International Tables Vol C Tables 4.2.6.8 and 6.1.1.4'
O O 0.0106 0.0060 'International Tables Vol C Tables 4.2.6.8 and 6.1.1.4'

loop_
_geom_angle_atom_site_label_1
_geom_angle_atom_site_label_2
_geom_angle_atom_site_label_3
_geom_angle
C10 N2 C5 118.0(3)
N6 C3 C7 122.7(3)
N6 C3 C10 115.6(3)
C7 C3 C10 121.6(3)
N2 C5 C13 108.3(2)
N2 C5 C16 108.7(3)
C16 C5 C13 111.3(3)
C17 N6 C3 117.9(3)
C3 C7 C11 122.7(3)
C9 C7 C3 117.2(3)
C9 C7 C11 120.1(3)
C15 C9 C7 120.2(3)
N2 C10 C3 121.8(3)
O4 C11 C7 117.3(3)
O8 C11 O4 126.2(3)
O8 C11 C7 116.6(3)
C18 C12 C13 112.1(3)
C5 C13 C12 111.2(3)
N1 C14 C20 110.4(3)
N1 C14 C21 109.6(3)
C21 C14 C20 111.2(3)
C9 C15 C17 118.2(3)
C5 C16 C19 111.6(3)
N6 C17 C15 123.7(3)
C12 C18 C19 110.7(3)
C18 C19 C16 109.8(3)
C14 C20 C22 110.9(4)
C14 C21 C23 109.6(4)
C24 C22 C20 111.1(4)
C24 C23 C21 111.5(5)
C22 C24 C23 112.6(6)

loop_
_geom_bond_atom_site_label_1
_geom_bond_atom_site_label_2
_geom_bond_distance
N1 C14 1.491(4)
N2 C5 1.468(4)
N2 C10 1.265(4)
C3 N6 1.358(4)
C3 C7 1.402(4)
C3 C10 1.488(4)
O4 C11 1.257(4)
C5 C13 1.529(5)
C5 C16 1.514(5)
N6 C17 1.317(4)
C7 C9 1.397(4)
C7 C11 1.515(4)
O8 C11 1.245(4)
C9 C15 1.371(5)
C12 C13 1.534(4)
C12 C18 1.506(5)
C14 C20 1.511(5)
C14 C21 1.509(5)
C15 C17 1.398(5)
C16 C19 1.541(5)
C18 C19 1.528(5)
C20 C22 1.537(6)
C21 C23 1.568(7)
C22 C24 1.452(8)
C23 C24 1.498(9)
